data_7221490
loop_
_publ_author_name
'de la Calle, C.'
'Alonso, J.A.'
'Fernandez-Diaz, M.T.'

_publ_section_title
;
 Polymorphism of Ba(1-x) Sr(x) Co O(3-delta) (0 <= x <= 1) perovskites: a
 thermal and structural study by neutron diffraction
;
_journal_name_full
;
Zeitschrift fuer Naturforschung, Teil B. Anorganische Chemie, Organische 
Chemie (42,1987-)
;
_journal_page_first 647
_journal_page_last 654
_journal_volume 63
_journal_year 2008
_chemical_formula_sum 'Co0.78 O2.48 Sr'
_chemical_name_systematic 'Sr Co0.78 O2.48'
_space_group_IT_number 155
_symmetry_space_group_name_Hall 'R 3 2"'
_symmetry_space_group_name_H-M 'R 3 2 :H'
_cell_angle_alpha 90
_cell_angle_beta 90
_cell_angle_gamma 120
_cell_formula_units_Z 18
_cell_length_a 9.5008
_cell_length_b 9.5008
_cell_length_c 12.386
_cell_volume 968.238
_citation_journal_id_ASTM ZNBSEN
_cod_data_source_file delaCalle_ZNBSEN_2008_1510.cif
_cod_data_source_block Co0.78O2.48Sr1
_cod_original_cell_volume 968.2379
_cod_original_formula_sum 'Co0.78 O2.48 Sr1'
_cod_database_code 7221490

loop_
_symmetry_equiv_pos_as_xyz
x,y,z
-y,x-y,z
-x+y,-x,z
y,x,-z
-x,-x+y,-z
x-y,-y,-z
x+2/3,y+1/3,z+1/3
-y+2/3,x-y+1/3,z+1/3
-x+y+2/3,-x+1/3,z+1/3
y+2/3,x+1/3,-z+1/3
-x+2/3,-x+y+1/3,-z+1/3
x-y+2/3,-y+1/3,-z+1/3
x+1/3,y+2/3,z+2/3
-y+1/3,x-y+2/3,z+2/3
-x+y+1/3,-x+2/3,z+2/3
y+1/3,x+2/3,-z+2/3
-x+1/3,-x+y+2/3,-z+2/3
x-y+1/3,-y+2/3,-z+2/3

loop_
_atom_site_label
_atom_site_type_symbol
_atom_site_fract_x
_atom_site_fract_y
_atom_site_fract_z
_atom_site_occupancy
_atom_site_U_iso_or_equiv
Sr1 Sr+2 0.6439 0 0.5 1 0.0
Co3 Co+3 0 0 0.295 1 0.0
Sr2 Sr+2 0.3226 0 0 1 0.0
O3 O-2 0.8436 -0.0255 0.608 1 0.0
Co1 Co+3 0 0 0.5 0.68 0.0
O1 O-2 0.843 0 0 1 0.0
O2 O-2 0.493 0.673 0.4771 0.98 0.0
Co2 Co+3 0 0 0.102 1 0.0
